data_7707336
loop_
_publ_author_name
'Cui, Ruoyu'
'Niu, Helin'
'Sheng, Enhong'

_publ_section_title
;
 Coordination-induced spontaneous resolution of a TPPE-based MOF and its
 use as a crystalline sponge in guest determination.
;
_journal_issue 21
_journal_name_full 'Dalton transactions (Cambridge, England : 2003)'
_journal_page_first 7186
_journal_page_last 7190
_journal_paper_doi 10.1039/d1dt00928a
_journal_volume 50
_journal_year 2021
_chemical_formula_moiety 'C46 H32 Cl2 Co N4, 4(C2 H6 O)'
_chemical_formula_sum 'C54 H56 Cl2 Co N4 O4'
_chemical_formula_weight 954.85
_space_group_crystal_system orthorhombic
_space_group_IT_number 23
_space_group_name_Hall 'I 2 2'
_space_group_name_H-M_alt 'I 2 2 2'
_atom_sites_solution_hydrogens geom
_audit_creation_date 2020-12-10
_audit_creation_method
;
Olex2 1.3
(compiled 2020.11.12 svn.r5f609507 for OlexSys, GUI svn.r6226)
;
_audit_update_record
;
2021-04-30 deposited with the CCDC.	2021-05-05 downloaded from the CCDC.
;
_cell_angle_alpha 90.000(5)
_cell_angle_beta 90.000(5)
_cell_angle_gamma 90.000(5)
_cell_formula_units_Z 2
_cell_length_a 12.234(5)
_cell_length_b 14.694(5)
_cell_length_c 16.978(5)
_cell_measurement_reflns_used 1171
_cell_measurement_temperature 298(2)
_cell_measurement_theta_max 22.89
_cell_measurement_theta_min 2.77
_cell_volume 3052.1(19)
_computing_molecular_graphics 'Olex2 1.3 (Dolomanov et al., 2009)'
_computing_publication_material 'Olex2 1.3 (Dolomanov et al., 2009)'
_computing_structure_refinement 'XL  (Sheldrick, 2008)'
_computing_structure_solution 'SHELXS-97 (Sheldrick, 1990)'
_diffrn_ambient_temperature 298(2)
_diffrn_measured_fraction_theta_full 0.991
_diffrn_measured_fraction_theta_max 0.990
_diffrn_measurement_device_type 'CCD area detector'
_diffrn_measurement_method 'phi and omega scans'
_diffrn_radiation_monochromator graphite
_diffrn_radiation_type MoK\a
_diffrn_radiation_wavelength 0.71069
_diffrn_reflns_av_R_equivalents 0.0570
_diffrn_reflns_av_unetI/netI 0.0896
_diffrn_reflns_Laue_measured_fraction_full 0.991
_diffrn_reflns_Laue_measured_fraction_max 0.990
_diffrn_reflns_limit_h_max 15
_diffrn_reflns_limit_h_min -12
_diffrn_reflns_limit_k_max 19
_diffrn_reflns_limit_k_min -18
_diffrn_reflns_limit_l_max 22
_diffrn_reflns_limit_l_min -15
_diffrn_reflns_number 7970
_diffrn_reflns_point_group_measured_fraction_full 0.994
_diffrn_reflns_point_group_measured_fraction_max 0.991
_diffrn_reflns_theta_full 25.240
_diffrn_reflns_theta_max 27.630
_diffrn_reflns_theta_min 2.052
_diffrn_source_current 30.0
_diffrn_source_power 1.5
_diffrn_source_voltage 50.0
_exptl_absorpt_coefficient_mu 0.408
_exptl_absorpt_correction_type none
_exptl_crystal_colour deep-red
_exptl_crystal_density_diffrn 1.039
_exptl_crystal_density_method 'not measured'
_exptl_crystal_description rectangle
_exptl_crystal_F_000 1002
_refine_diff_density_max 0.850
_refine_diff_density_min -0.571
_refine_diff_density_rms 0.125
_refine_ls_abs_structure_details
;
 Flack x determined using 701 quotients [(I+)-(I-)]/[(I+)+(I-)]
 (Parsons, Flack and Wagner, Acta Cryst. B69 (2013) 249-259).
;
_refine_ls_abs_structure_Flack 0.07(2)
_refine_ls_extinction_method none
_refine_ls_goodness_of_fit_ref 1.091
_refine_ls_hydrogen_treatment constr
_refine_ls_matrix_type full
_refine_ls_number_parameters 138
_refine_ls_number_reflns 3533
_refine_ls_number_restraints 3
_refine_ls_restrained_S_all 1.095
_refine_ls_R_factor_all 0.1351
_refine_ls_R_factor_gt 0.0845
_refine_ls_shift/su_max 0.000
_refine_ls_shift/su_mean 0.000
_refine_ls_structure_factor_coef Fsqd
_refine_ls_weighting_details 'w=1/[\s^2^(Fo^2^)+(0.1560P)^2^] where P=(Fo^2^+2Fc^2^)/3'
_refine_ls_weighting_scheme calc
_refine_ls_wR_factor_gt 0.2357
_refine_ls_wR_factor_ref 0.2692
_reflns_Friedel_coverage 0.789
_reflns_Friedel_fraction_full 0.997
_reflns_Friedel_fraction_max 0.993
_reflns_number_gt 2216
_reflns_number_total 3533
_reflns_threshold_expression 'I > 2\s(I)'
_cod_data_source_file d1dt00928a2.cif
_cod_data_source_block 1P-EtOH
_cod_depositor_comments 'Adding full bibliography for 7707332--7707338.cif.'
_cod_database_code 7707336
_shelx_shelxl_version_number 2014/7
_shelx_space_group_comment
;
The symmetry employed for this shelxl refinement is uniquely defined
by the following loop, which should always be used as a source of
symmetry information in preference to the above space-group names.
They are only intended as comments.
;
_olex2_refinement_description
;
1. Fixed Uiso
 At 1.2 times of:
  All C(H) groups, All C(H,H) groups
 At 1.5 times of:
  All C(H,H,H) groups, All O(H) groups
2. Restrained distances
 O1-C14
 1.36 with sigma of 0.02
 C15-C14
 1.55 with sigma of 0.02
 O1-C15
 2.55 with sigma of 0.02
3. Uiso/Uaniso restraints and constraints
Uanis(C15) = Uanis(C14) = Uanis(O1)
4.a Secondary CH2 refined with riding coordinates:
 C14(H14A,H14B)
4.b Aromatic/amide H refined with riding coordinates:
 C4(H4), C2(H2), C1(H1), C8(H8), C7(H7), C5(H5), C11(H11), C10(H10)
4.c Tetrahedral OH refined with riding coordinates:
 O1(H1A)
4.d Idealised Me refined as rotating group:
 C15(H15A,H15B,H15C)
;
_olex2_submission_special_instructions 'No special instructions were received'

loop_
_space_group_symop_operation_xyz
'x, y, z'
'-x, -y, z'
'x, -y, -z'
'-x, y, -z'
'x+1/2, y+1/2, z+1/2'
'-x+1/2, -y+1/2, z+1/2'
'x+1/2, -y+1/2, -z+1/2'
'-x+1/2, y+1/2, -z+1/2'

loop_
_atom_site_label
_atom_site_type_symbol
_atom_site_fract_x
_atom_site_fract_y
_atom_site_fract_z
_atom_site_U_iso_or_equiv
_atom_site_adp_type
_atom_site_occupancy
_atom_site_site_symmetry_order
_atom_site_calc_flag
_atom_site_refinement_flags_posn
_atom_site_refinement_flags_adp
_atom_site_refinement_flags_occupancy
_atom_site_disorder_assembly
_atom_site_disorder_group
Co1 Co 1.0000 1.0000 1.0000 0.0310(5) Uani 1 4 d S T P . .
Cl1 Cl 0.8023(2) 1.0000 1.0000 0.0442(7) Uani 1 2 d S T P . .
C9 C 1.0004(11) 0.6006(4) 0.5741(3) 0.0351(15) Uani 1 1 d . . . . .
N1 N 0.9988(10) 0.8962(4) 0.9067(3) 0.0392(14) Uani 1 1 d . . . . .
C3 C 0.9995(13) 0.7755(5) 0.7780(4) 0.0416(16) Uani 1 1 d . . . . .
C12 C 1.0000 0.5454(6) 0.5000 0.036(2) Uani 1 2 d S T P . .
C6 C 1.0007(14) 0.7134(5) 0.7091(4) 0.0427(16) Uani 1 1 d . . . . .
C4 C 0.9242(9) 0.8455(7) 0.7851(5) 0.052(2) Uani 1 1 d . . . . .
H4 H 0.8717 0.8537 0.7460 0.063 Uiso 1 1 calc R U . . .
C2 C 1.0706(9) 0.7677(7) 0.8397(6) 0.057(3) Uani 1 1 d . . . . .
H2 H 1.1204 0.7199 0.8399 0.068 Uiso 1 1 calc R U . . .
C1 C 1.0709(9) 0.8282(6) 0.9016(5) 0.054(3) Uani 1 1 d . . . . .
H1 H 1.1230 0.8216 0.9411 0.064 Uiso 1 1 calc R U . . .
C8 C 1.0837(9) 0.5968(6) 0.6293(5) 0.048(2) Uani 1 1 d . . . . .
H8 H 1.1412 0.5563 0.6220 0.058 Uiso 1 1 calc R U . . .
C7 C 1.0826(8) 0.6524(7) 0.6952(5) 0.052(2) Uani 1 1 d . . . . .
H7 H 1.1396 0.6480 0.7312 0.063 Uiso 1 1 calc R U . . .
C5 C 0.9257(9) 0.9026(7) 0.8483(5) 0.055(3) Uani 1 1 d . . . . .
H5 H 0.8733 0.9484 0.8511 0.066 Uiso 1 1 calc R U . . .
C11 C 0.9145(10) 0.7190(7) 0.6528(6) 0.063(3) Uani 1 1 d . . . . .
H11 H 0.8576 0.7601 0.6598 0.075 Uiso 1 1 calc R U . . .
C10 C 0.9166(10) 0.6619(7) 0.5870(5) 0.063(3) Uani 1 1 d . . . . .
H10 H 0.8598 0.6653 0.5507 0.076 Uiso 1 1 calc R U . . .
O1 O 0.7332(19) -0.0746(14) 0.6394(12) 0.220(7) Uani 1 1 d D . . . .
H1A H 0.7345 -0.0762 0.6876 0.330 Uiso 1 1 calc R U . . .
C14 C 0.733(2) 0.0178(17) 0.6136(18) 0.220(7) Uani 1 1 d D . . . .
H14A H 0.6827 0.0497 0.6479 0.264 Uiso 1 1 calc R U . . .
H14B H 0.6998 0.0175 0.5617 0.264 Uiso 1 1 calc R U . . .
C15 C 0.831(3) 0.0771(19) 0.607(2) 0.220(7) Uani 1 1 d D . . . .
H15A H 0.8281 0.1236 0.6467 0.330 Uiso 1 1 calc R U . . .
H15B H 0.8331 0.1048 0.5559 0.330 Uiso 1 1 calc R U . . .
H15C H 0.8959 0.0411 0.6146 0.330 Uiso 1 1 calc R U . . .

loop_
_atom_site_aniso_label
_atom_site_aniso_U_11
_atom_site_aniso_U_22
_atom_site_aniso_U_33
_atom_site_aniso_U_23
_atom_site_aniso_U_13
_atom_site_aniso_U_12
Co1 0.0502(12) 0.0264(8) 0.0165(8) 0.000 0.000 0.000
Cl1 0.0501(16) 0.0478(14) 0.0349(13) -0.005(2) 0.000 0.000
C9 0.057(4) 0.025(3) 0.024(3) -0.002(2) 0.002(6) 0.009(6)
N1 0.058(4) 0.033(3) 0.027(3) -0.008(2) -0.012(5) 0.001(5)
C3 0.060(5) 0.035(3) 0.030(3) -0.012(3) -0.010(6) 0.004(8)
C12 0.062(6) 0.025(4) 0.022(4) 0.000 -0.009(8) 0.000
C6 0.058(4) 0.040(4) 0.030(3) -0.013(3) 0.002(6) 0.006(7)
C4 0.061(7) 0.058(5) 0.038(4) -0.016(4) -0.013(4) 0.018(5)
C2 0.069(7) 0.052(5) 0.050(5) -0.029(4) -0.019(5) 0.019(5)
C1 0.073(7) 0.049(5) 0.039(4) -0.018(4) -0.019(5) 0.019(5)
C8 0.065(7) 0.048(5) 0.033(4) -0.017(3) -0.007(4) 0.022(5)
C7 0.053(6) 0.064(6) 0.040(4) -0.020(4) -0.015(4) 0.017(5)
C5 0.067(7) 0.058(5) 0.038(5) -0.013(4) -0.009(4) 0.016(5)
C11 0.067(7) 0.067(6) 0.053(5) -0.037(5) -0.021(5) 0.027(6)
C10 0.073(8) 0.072(7) 0.044(5) -0.028(5) -0.026(5) 0.025(6)
O1 0.29(2) 0.183(14) 0.189(13) -0.019(12) 0.014(13) -0.065(14)
C14 0.29(2) 0.183(14) 0.189(13) -0.019(12) 0.014(13) -0.065(14)
C15 0.29(2) 0.183(14) 0.189(13) -0.019(12) 0.014(13) -0.065(14)

loop_
_atom_type_symbol
_atom_type_description
_atom_type_scat_dispersion_real
_atom_type_scat_dispersion_imag
_atom_type_scat_source
C C 0.0033 0.0016 'International Tables Vol C Tables 4.2.6.8 and 6.1.1.4'
H H 0.0000 0.0000 'International Tables Vol C Tables 4.2.6.8 and 6.1.1.4'
Cl Cl 0.1484 0.1585 'International Tables Vol C Tables 4.2.6.8 and 6.1.1.4'
Co Co 0.3494 0.9721 'International Tables Vol C Tables 4.2.6.8 and 6.1.1.4'
N N 0.0061 0.0033 'International Tables Vol C Tables 4.2.6.8 and 6.1.1.4'
O O 0.0106 0.0060 'International Tables Vol C Tables 4.2.6.8 and 6.1.1.4'

loop_
_geom_angle_atom_site_label_1
_geom_angle_atom_site_label_2
_geom_angle_atom_site_label_3
_geom_angle
_geom_angle_site_symmetry_1
_geom_angle_site_symmetry_3
_geom_angle_publ_flag
Cl1 Co1 Cl1 180.0 . 2_775 ?
N1 Co1 Cl1 90.4(3) 3_577 2_775 ?
N1 Co1 Cl1 89.6(3) . . ?
N1 Co1 Cl1 90.4(3) 4_757 . ?
N1 Co1 Cl1 89.6(3) 4_757 2_775 ?
N1 Co1 Cl1 89.6(3) 2_775 2_775 ?
N1 Co1 Cl1 90.4(3) 2_775 . ?
N1 Co1 Cl1 90.4(3) . 2_775 ?
N1 Co1 Cl1 89.6(3) 3_577 . ?
N1 Co1 N1 87.8(3) 3_577 4_757 ?
N1 Co1 N1 179.3(6) . 3_577 ?
N1 Co1 N1 92.2(3) . 4_757 ?
N1 Co1 N1 87.8(3) . 2_775 ?
N1 Co1 N1 92.2(3) 3_577 2_775 ?
N1 Co1 N1 179.3(6) 4_757 2_775 ?
C8 C9 C12 123.3(8) . . ?
C10 C9 C12 119.0(9) . . ?
C10 C9 C8 117.7(6) . . ?
C1 N1 Co1 124.1(6) . . ?
C1 N1 C5 116.5(6) . . ?
C5 N1 Co1 119.3(6) . . ?
C4 C3 C6 122.0(9) . . ?
C2 C3 C6 123.2(9) . . ?
C2 C3 C4 114.8(7) . . ?
C9 C12 C9 114.4(7) 4_756 . ?
C12 C12 C9 122.8(3) 2_765 4_756 ?
C12 C12 C9 122.8(3) 2_765 . ?
C7 C6 C3 123.2(10) . . ?
C7 C6 C11 117.7(7) . . ?
C11 C6 C3 119.1(9) . . ?
C3 C4 H4 119.5 . . ?
C5 C4 C3 121.0(9) . . ?
C5 C4 H4 119.5 . . ?
C3 C2 H2 118.9 . . ?
C3 C2 C1 122.2(9) . . ?
C1 C2 H2 118.9 . . ?
N1 C1 C2 122.0(9) . . ?
N1 C1 H1 119.0 . . ?
C2 C1 H1 119.0 . . ?
C9 C8 H8 119.5 . . ?
C7 C8 C9 121.0(8) . . ?
C7 C8 H8 119.5 . . ?
C6 C7 C8 122.3(8) . . ?
C6 C7 H7 118.8 . . ?
C8 C7 H7 118.8 . . ?
N1 C5 C4 123.3(9) . . ?
N1 C5 H5 118.3 . . ?
C4 C5 H5 118.3 . . ?
C6 C11 H11 120.4 . . ?
C10 C11 C6 119.3(9) . . ?
C10 C11 H11 120.4 . . ?
C9 C10 C11 122.1(9) . . ?
C9 C10 H10 119.0 . . ?
C11 C10 H10 119.0 . . ?
C14 O1 H1A 109.5 . . ?
O1 C14 H14A 106.0 . . ?
O1 C14 H14B 106.0 . . ?
O1 C14 C15 125(3) . . ?
H14A C14 H14B 106.3 . . ?
C15 C14 H14A 106.0 . . ?
C15 C14 H14B 106.0 . . ?
C14 C15 H15A 109.5 . . ?
C14 C15 H15B 109.5 . . ?
C14 C15 H15C 109.5 . . ?
H15A C15 H15B 109.5 . . ?
H15A C15 H15C 109.5 . . ?
H15B C15 H15C 109.5 . . ?

loop_
_geom_bond_atom_site_label_1
_geom_bond_atom_site_label_2
_geom_bond_distance
_geom_bond_site_symmetry_2
_geom_bond_publ_flag
Co1 Cl1 2.419(3) 2_775 ?
Co1 Cl1 2.419(3) . ?
Co1 N1 2.199(5) 4_757 ?
Co1 N1 2.199(5) 3_577 ?
Co1 N1 2.199(5) 2_775 ?
Co1 N1 2.199(5) . ?
C9 C12 1.497(7) . ?
C9 C8 1.386(14) . ?
C9 C10 1.382(15) . ?
N1 C1 1.335(13) . ?
N1 C5 1.338(13) . ?
C3 C6 1.485(8) . ?
C3 C4 1.386(15) . ?
C3 C2 1.366(14) . ?
C12 C9 1.497(7) 4_756 ?
C12 C12 1.334(17) 2_765 ?
C6 C7 1.365(16) . ?
C6 C11 1.424(16) . ?
C4 H4 0.9300 . ?
C4 C5 1.363(12) . ?
C2 H2 0.9300 . ?
C2 C1 1.377(12) . ?
C1 H1 0.9300 . ?
C8 H8 0.9300 . ?
C8 C7 1.385(11) . ?
C7 H7 0.9300 . ?
C5 H5 0.9300 . ?
C11 H11 0.9300 . ?
C11 C10 1.397(11) . ?
C10 H10 0.9300 . ?
O1 H1A 0.8200 . ?
O1 C14 1.43(2) . ?
C14 H14A 0.9700 . ?
C14 H14B 0.9700 . ?
C14 C15 1.49(2) . ?
C15 H15A 0.9600 . ?
C15 H15B 0.9600 . ?
C15 H15C 0.9600 . ?

loop_
_geom_torsion_atom_site_label_1
_geom_torsion_atom_site_label_2
_geom_torsion_atom_site_label_3
_geom_torsion_atom_site_label_4
_geom_torsion
_geom_torsion_site_symmetry_1
_geom_torsion_site_symmetry_2
_geom_torsion_site_symmetry_3
_geom_torsion_site_symmetry_4
_geom_torsion_publ_flag
Co1 N1 C1 C2 -176.4(9) . . . . ?
Co1 N1 C5 C4 174.9(9) . . . . ?
C9 C8 C7 C6 -0.2(16) . . . . ?
C3 C6 C7 C8 -178.2(10) . . . . ?
C3 C6 C11 C10 178.7(10) . . . . ?
C3 C4 C5 N1 0.6(18) . . . . ?
C3 C2 C1 N1 2.7(19) . . . . ?
C12 C9 C8 C7 177.0(9) . . . . ?
C12 C9 C10 C11 -176.7(10) . . . . ?
C6 C3 C4 C5 -179.0(10) . . . . ?
C6 C3 C2 C1 177.4(11) . . . . ?
C6 C11 C10 C9 -0.7(18) . . . . ?
C4 C3 C6 C7 170.6(12) . . . . ?
C4 C3 C6 C11 -7.3(15) . . . . ?
C4 C3 C2 C1 -3.6(18) . . . . ?
C2 C3 C6 C7 -10.5(16) . . . . ?
C2 C3 C6 C11 171.6(13) . . . . ?
C2 C3 C4 C5 2.0(17) . . . . ?
C1 N1 C5 C4 -1.7(16) . . . . ?
C8 C9 C12 C9 -118.8(11) . . . 4_756 ?
C8 C9 C12 C12 61.2(11) . . . 2_765 ?
C8 C9 C10 C11 0.3(17) . . . . ?
C7 C6 C11 C10 0.6(17) . . . . ?
C5 N1 C1 C2 0.0(16) . . . . ?
C11 C6 C7 C8 -0.2(16) . . . . ?
C10 C9 C12 C9 58.0(7) . . . 4_756 ?
C10 C9 C12 C12 -122.0(7) . . . 2_765 ?
C10 C9 C8 C7 0.2(15) . . . . ?
